data_4000394
_journal_name_full 'Chemistry of Materials'
_journal_paper_doi 10.1021/cm035379d
_journal_year 2004
_chemical_formula_sum 'C27.6 H23.2 F4.8 N2.4 O4 Si0.4 Zn0.8'
_chemical_formula_weight 607.22
_space_group_IT_number 2
_symmetry_cell_setting triclinic
_symmetry_space_group_name_Hall '-P 1'
_symmetry_space_group_name_H-M 'P -1'
_atom_sites_solution_hydrogens geom
_atom_sites_solution_primary direct
_atom_sites_solution_secondary difmap
_cell_angle_alpha 102.594(5)
_cell_angle_beta 105.874(5)
_cell_angle_gamma 103.861(5)
_cell_formula_units_Z 5
_cell_length_a 12.702(3)
_cell_length_b 14.933(4)
_cell_length_c 20.219(4)
_cell_measurement_reflns_used ?
_cell_measurement_temperature 180(2)
_cell_measurement_theta_max ?
_cell_measurement_theta_min ?
_cell_volume 3412.2(13)
_diffrn_ambient_temperature 180(2)
_diffrn_detector_area_resol_mean ?
_diffrn_measurement_device_type 'CCD area detector'
_diffrn_measurement_method 'phi and omega scans'
_diffrn_radiation_monochromator graphite
_diffrn_radiation_source 'fine-focus sealed tube'
_diffrn_radiation_type MoK\a
_diffrn_radiation_wavelength 0.71073
_diffrn_reflns_av_R_equivalents 0.0669
_diffrn_reflns_av_sigmaI/netI 0.3385
_diffrn_reflns_limit_h_max 16
_diffrn_reflns_limit_h_min -14
_diffrn_reflns_limit_k_max 16
_diffrn_reflns_limit_k_min -18
_diffrn_reflns_limit_l_max 25
_diffrn_reflns_limit_l_min -26
_diffrn_reflns_number 20569
_diffrn_reflns_theta_max 28.27
_diffrn_reflns_theta_min 1.47
_diffrn_standards_decay_% ?
_diffrn_standards_interval_count ?
_diffrn_standards_interval_time ?
_diffrn_standards_number ?
_exptl_absorpt_coefficient_mu 0.816
_exptl_absorpt_correction_T_max 1.000
_exptl_absorpt_correction_T_min 0.887
_exptl_absorpt_correction_type SADABS
_exptl_absorpt_process_details ?
_exptl_crystal_colour colorless
_exptl_crystal_density_diffrn 1.477
_exptl_crystal_density_meas ?
_exptl_crystal_density_method 'not measured'
_exptl_crystal_description block
_exptl_crystal_F_000 1552
_exptl_crystal_size_max .3
_exptl_crystal_size_mid .3
_exptl_crystal_size_min .4
_refine_ls_extinction_coef ?
_refine_ls_extinction_method none
_refine_ls_goodness_of_fit_ref 0.750
_refine_ls_hydrogen_treatment mixed
_refine_ls_matrix_type full
_refine_ls_number_parameters 958
_refine_ls_number_reflns 13775
_refine_ls_number_restraints 0
_refine_ls_restrained_S_all 0.750
_refine_ls_R_factor_all 0.2176
_refine_ls_R_factor_gt 0.0662
_refine_ls_shift/su_max 0.124
_refine_ls_shift/su_mean 0.004
_refine_ls_structure_factor_coef Fsqd
_refine_ls_weighting_details 'calc w=1/[\s^2^(Fo^2^)+(0.0390P)^2^+0.0000P] where P=(Fo^2^+2Fc^2^)/3'
_refine_ls_weighting_scheme calc
_refine_ls_wR_factor_gt 0.1083
_refine_ls_wR_factor_ref 0.1369
_reflns_number_gt 4155
_reflns_number_total 13775
_reflns_threshold_expression >2sigma(I)
_cod_depositor_comments
;
The following automatic conversions were performed:
'_symmetry_cell_setting' value 'Triclinic' changed to 'triclinic'
according to '/home/saulius/struct/CIF-dictionaries/cif_core.dic'
dictionary named 'cif_core.dic' version 2.4.1 from 2010-06-29.

Automatic conversion script
Id: cif_fix_enum 1527 2010-12-29 10:47:43Z saulius 
;
_cod_original_sg_symbol_H-M P-1
_cod_original_formula_sum 'C27.60 H23.20 F4.80 N2.40 O4 Si0.40 Zn0.80'
_cod_database_code 4000394

loop_
_symmetry_equiv_pos_as_xyz
'x, y, z'
'-x, -y, -z'

loop_
_atom_site_label
_atom_site_type_symbol
_atom_site_fract_x
_atom_site_fract_y
_atom_site_fract_z
_atom_site_U_iso_or_equiv
_atom_site_adp_type
_atom_site_occupancy
_atom_site_symmetry_multiplicity
_atom_site_calc_flag
_atom_site_refinement_flags
_atom_site_disorder_assembly
_atom_site_disorder_group
Zn1 Zn -0.29782(7) 0.44887(6) 0.84299(4) 0.0351(3) Uani 1 1 d . . .
Zn2 Zn -0.38933(7) 0.31502(6) 0.64217(4) 0.0366(3) Uani 1 1 d . . .
Si1 Si -0.24339(18) -0.05228(14) 0.25457(10) 0.0430(6) Uani 1 1 d . . .
O1 O -0.2442(4) 0.2790(3) 0.6233(2) 0.0402(13) Uani 1 1 d . . .
O2 O -0.1001(4) 0.3753(3) 0.7247(2) 0.0579(16) Uani 1 1 d . . .
O3 O -0.2705(3) 0.3152(3) 0.8307(2) 0.0419(13) Uani 1 1 d . . .
O4 O -0.3707(4) 0.2314(3) 0.7131(2) 0.0420(13) Uani 1 1 d . . .
O5 O -0.5205(4) 0.3594(3) 0.6678(2) 0.0483(14) Uani 1 1 d . . .
O6 O -0.4759(4) 0.3876(3) 0.7876(2) 0.0467(14) Uani 1 1 d . . .
O7 O -0.3315(4) 0.5810(3) 0.8428(2) 0.0445(14) Uani 1 1 d . . .
O8 O -0.2829(5) 0.6123(3) 0.7498(3) 0.0774(19) Uani 1 1 d . . .
O9 O -0.2684(3) 0.4398(3) 0.73846(19) 0.0347(12) Uani 1 1 d . . .
H9A H -0.1889 0.4375 0.7454 0.042 Uiso 1 1 calc R . .
H9B H -0.2718 0.5004 0.7270 0.042 Uiso 1 1 calc R . .
O10 O 0.2858(7) 0.2343(5) 0.4346(6) 0.169(3) Uani 1 1 d . . .
N1 N -0.5063(4) 0.1909(4) 0.5615(3) 0.0379(16) Uani 1 1 d . . .
N2 N -0.4370(4) 0.2344(4) 0.4718(3) 0.0353(16) Uani 1 1 d . . .
N3 N -0.3981(4) 0.3821(4) 0.5622(2) 0.0365(16) Uani 1 1 d . . .
N4 N -0.1268(4) 0.5263(3) 0.9116(2) 0.0307(14) Uani 1 1 d . . .
N5 N -0.1879(4) 0.5961(4) 1.0060(2) 0.0312(15) Uani 1 1 d . . .
N6 N -0.3300(4) 0.4448(4) 0.9391(3) 0.0342(15) Uani 1 1 d . . .
F1 F 0.042(3) 0.299(3) 0.6892(18) 0.080(11) Uani 0.50 1 d P . .
F1A F -0.076(2) 0.225(2) 0.5838(10) 0.14(2) Uani 0.50 1 d P . .
F2 F -0.0932(18) 0.1668(15) 0.6668(9) 0.090(6) Uani 0.50 1 d P . .
F2A F -0.1012(16) 0.1719(14) 0.6109(14) 0.132(18) Uani 0.50 1 d P . .
F3 F -0.0256(19) 0.2999(15) 0.5964(13) 0.119(9) Uani 0.50 1 d P . .
F3A F 0.040(3) 0.272(3) 0.6966(14) 0.062(8) Uani 0.50 1 d P . .
F4 F -0.363(3) 0.068(2) 0.7535(15) 0.095(9) Uani 0.50 1 d P . .
F4A F -0.3342(14) 0.1257(13) 0.8381(12) 0.098(7) Uani 0.50 1 d P . .
F5 F -0.1789(14) 0.1655(10) 0.8193(11) 0.067(5) Uani 0.50 1 d P . .
F5A F -0.194(2) 0.1457(15) 0.7614(15) 0.136(8) Uani 0.50 1 d P . .
F6 F -0.237(3) 0.1555(11) 0.8534(8) 0.136(11) Uani 0.50 1 d P . .
F6A F -0.327(3) 0.0793(17) 0.7340(13) 0.082(9) Uani 0.50 1 d P . .
F7 F -0.675(3) 0.402(4) 0.778(2) 0.16(2) Uani 0.50 1 d P . .
F7A F -0.704(3) 0.356(3) 0.7639(17) 0.095(11) Uani 0.50 1 d P . .
F8 F -0.6481(19) 0.4742(17) 0.7413(16) 0.154(14) Uani 0.50 1 d P . .
F8A F -0.7317(19) 0.354(3) 0.6578(9) 0.115(13) Uani 0.50 1 d P . .
F9A F -0.7382(18) 0.3047(14) 0.6702(13) 0.092(10) Uani 0.50 1 d P . .
F9 F -0.6795(17) 0.4511(18) 0.6869(11) 0.092(6) Uani 0.50 1 d P . .
F10 F -0.443(3) 0.702(2) 0.8427(16) 0.136(12) Uani 0.50 1 d P . .
F10A F -0.4842(14) 0.6737(15) 0.7509(14) 0.094(8) Uani 0.50 1 d P . .
F11 F -0.324(3) 0.7764(18) 0.7765(13) 0.107(7) Uani 0.50 1 d P . .
F11A F -0.390(4) 0.746(2) 0.8617(10) 0.14(2) Uani 0.50 1 d P . .
F12 F -0.471(4) 0.686(3) 0.7399(16) 0.23(2) Uani 0.50 1 d P . .
F12A F -0.324(2) 0.7855(17) 0.823(2) 0.168(14) Uani 0.50 1 d P . .
C1 C -0.1454(6) 0.3083(5) 0.6667(4) 0.039(2) Uani 1 1 d . . .
C2 C -0.0617(9) 0.2550(8) 0.6481(5) 0.058(3) Uani 1 1 d . . .
C3 C -0.3124(6) 0.2421(5) 0.7750(4) 0.0341(19) Uani 1 1 d . . .
C4 C -0.2826(11) 0.1521(7) 0.7891(6) 0.056(3) Uani 1 1 d . . .
C5 C -0.5382(6) 0.3769(4) 0.7265(4) 0.035(2) Uani 1 1 d . . .
C6 C -0.6599(8) 0.3834(8) 0.7180(5) 0.050(2) Uani 1 1 d . . .
C7 C -0.3255(7) 0.6246(6) 0.7974(5) 0.057(3) Uani 1 1 d . . .
C8 C -0.3870(15) 0.7033(10) 0.7973(7) 0.073(3) Uani 1 1 d . . .
C9 C -0.1697(5) -0.0435(4) 0.1865(3) 0.036(2) Uani 1 1 d . . .
C10 C -0.1514(6) 0.0437(5) 0.1791(3) 0.039(2) Uani 1 1 d . . .
C11 C -0.1925(5) 0.1129(5) 0.2261(3) 0.037(2) Uani 1 1 d . . .
C12 C -0.2462(5) 0.0735(4) 0.2666(3) 0.0355(19) Uani 1 1 d . . .
C13 C -0.2173(5) -0.1608(4) 0.0647(3) 0.0332(18) Uani 1 1 d . . .
H13A H -0.2534 -0.1208 0.0426 0.040 Uiso 1 1 calc R . .
C14 C -0.2216(5) -0.2502(4) 0.0229(3) 0.0357(19) Uani 1 1 d . . .
H14A H -0.2598 -0.2699 -0.0278 0.043 Uiso 1 1 calc R . .
C15 C -0.1729(5) -0.3091(4) 0.0527(3) 0.0310(18) Uani 1 1 d . . .
C16 C -0.1143(6) -0.2807(4) 0.1259(3) 0.046(2) Uani 1 1 d . . .
H16A H -0.0783 -0.3213 0.1472 0.055 Uiso 1 1 calc R . .
C17 C -0.1087(6) -0.1911(5) 0.1682(3) 0.043(2) Uani 1 1 d . . .
H17A H -0.0683 -0.1714 0.2187 0.052 Uiso 1 1 calc R . .
C18 C -0.1596(5) -0.1307(4) 0.1391(3) 0.0314(18) Uani 1 1 d . . .
C19 C -0.1039(7) 0.0755(5) 0.1253(4) 0.048(2) Uani 1 1 d . . .
C20 C -0.1698(8) 0.1032(5) 0.0725(5) 0.061(3) Uani 1 1 d . . .
H20A H -0.2438 0.1060 0.0722 0.073 Uiso 1 1 calc R . .
C21 C -0.1282(10) 0.1277(5) 0.0182(5) 0.093(4) Uani 1 1 d . . .
H21A H -0.1735 0.1455 -0.0194 0.111 Uiso 1 1 calc R . .
C22 C -0.0193(11) 0.1244(8) 0.0224(7) 0.109(5) Uani 1 1 d . . .
H22A H 0.0099 0.1407 -0.0134 0.131 Uiso 1 1 calc R . .
C23 C 0.0476(11) 0.0995(9) 0.0739(6) 0.106(5) Uani 1 1 d . . .
H23A H 0.1230 0.0991 0.0756 0.127 Uiso 1 1 calc R . .
C24 C -0.1644(7) 0.2175(5) 0.2295(3) 0.042(2) Uani 1 1 d . . .
C25 C 0.0020(7) 0.0743(5) 0.1250(5) 0.074(3) Uani 1 1 d . . .
H25A H 0.0477 0.0552 0.1616 0.089 Uiso 1 1 calc R . .
C26 C -0.0538(7) 0.2736(5) 0.2443(4) 0.055(2) Uani 1 1 d . . .
H26A H 0.0062 0.2453 0.2496 0.067 Uiso 1 1 calc R . .
C27 C -0.0286(7) 0.3713(6) 0.2516(4) 0.067(3) Uani 1 1 d . . .
H27A H 0.0489 0.4095 0.2622 0.080 Uiso 1 1 calc R . .
C28 C -0.1139(9) 0.4140(6) 0.2437(4) 0.072(3) Uani 1 1 d . . .
H28A H -0.0959 0.4815 0.2499 0.087 Uiso 1 1 calc R . .
C29 C -0.2250(8) 0.3574(6) 0.2268(4) 0.071(3) Uani 1 1 d . . .
H29A H -0.2853 0.3854 0.2196 0.085 Uiso 1 1 calc R . .
C30 C -0.2507(7) 0.2595(5) 0.2199(4) 0.053(2) Uani 1 1 d . . .
H30A H -0.3284 0.2211 0.2084 0.063 Uiso 1 1 calc R . .
C31 C -0.2943(6) 0.1244(4) 0.3182(3) 0.0345(19) Uani 1 1 d . . .
C32 C -0.4085(6) 0.1175(5) 0.2967(3) 0.044(2) Uani 1 1 d . . .
H32A H -0.4555 0.0856 0.2476 0.053 Uiso 1 1 calc R . .
C33 C -0.4571(6) 0.1560(4) 0.3449(3) 0.045(2) Uani 1 1 d . . .
H33A H -0.5354 0.1542 0.3285 0.054 Uiso 1 1 calc R . .
C34 C -0.3906(6) 0.1970(4) 0.4172(3) 0.0309(18) Uani 1 1 d . . .
C35 C -0.2760(6) 0.2045(4) 0.4396(3) 0.040(2) Uani 1 1 d . . .
H35A H -0.2301 0.2335 0.4892 0.048 Uiso 1 1 calc R . .
C36 C -0.2260(5) 0.1697(4) 0.3900(3) 0.038(2) Uani 1 1 d . . .
H36A H -0.1459 0.1771 0.4054 0.046 Uiso 1 1 calc R . .
C37 C -0.3737(6) 0.4797(5) 0.5790(4) 0.053(2) Uani 1 1 d . . .
H37A H -0.3670 0.5137 0.6263 0.064 Uiso 1 1 calc R . .
C38 C -0.3585(7) 0.5315(5) 0.5345(4) 0.066(3) Uani 1 1 d . . .
H38A H -0.3414 0.5998 0.5502 0.080 Uiso 1 1 calc R . .
C39 C -0.3679(7) 0.4846(5) 0.4652(4) 0.065(3) Uani 1 1 d . . .
H39A H -0.3565 0.5198 0.4325 0.078 Uiso 1 1 calc R . .
C40 C -0.3937(6) 0.3872(5) 0.4452(4) 0.052(2) Uani 1 1 d . . .
H40A H -0.4011 0.3533 0.3977 0.062 Uiso 1 1 calc R . .
C41 C -0.4097(5) 0.3355(5) 0.4942(4) 0.039(2) Uani 1 1 d . . .
C42 C -0.5782(6) 0.1260(6) 0.5796(4) 0.050(2) Uani 1 1 d . . .
H42A H -0.5815 0.1453 0.6267 0.060 Uiso 1 1 calc R . .
C43 C -0.6453(6) 0.0370(5) 0.5370(4) 0.051(2) Uani 1 1 d . . .
H43A H -0.6951 -0.0052 0.5527 0.061 Uiso 1 1 calc R . .
C44 C -0.6381(6) 0.0096(5) 0.4682(4) 0.046(2) Uani 1 1 d . . .
H44A H -0.6811 -0.0538 0.4364 0.056 Uiso 1 1 calc R . .
C45 C -0.5697(6) 0.0734(5) 0.4466(3) 0.044(2) Uani 1 1 d . . .
H45A H -0.5654 0.0546 0.3997 0.053 Uiso 1 1 calc R . .
C46 C -0.5059(6) 0.1659(5) 0.4931(3) 0.0356(19) Uani 1 1 d . . .
C47 C -0.1606(6) -0.0719(5) 0.3398(3) 0.063(2) Uani 1 1 d . . .
H47A H -0.0843 -0.0224 0.3617 0.094 Uiso 1 1 calc R . .
H47B H -0.1516 -0.1362 0.3284 0.094 Uiso 1 1 calc R . .
H47C H -0.2029 -0.0672 0.3737 0.094 Uiso 1 1 calc R . .
C48 C -0.4154(6) 0.3684(5) 0.9363(4) 0.047(2) Uani 1 1 d . . .
H48A H -0.4463 0.3138 0.8942 0.056 Uiso 1 1 calc R . .
C49 C -0.4599(6) 0.3651(5) 0.9904(4) 0.055(2) Uani 1 1 d . . .
H49A H -0.5202 0.3101 0.9864 0.066 Uiso 1 1 calc R . .
C50 C -0.4135(6) 0.4452(5) 1.0515(4) 0.052(2) Uani 1 1 d . . .
H50A H -0.4437 0.4465 1.0897 0.063 Uiso 1 1 calc R . .
C51 C -0.3260(6) 0.5210(5) 1.0569(3) 0.044(2) Uani 1 1 d . . .
H51A H -0.2942 0.5755 1.0990 0.052 Uiso 1 1 calc R . .
C52 C -0.2813(5) 0.5199(4) 1.0000(3) 0.0281(17) Uani 1 1 d . . .
C53 C -0.3882(6) -0.1436(5) 0.2117(4) 0.066(3) Uani 1 1 d . . .
H53A H -0.4297 -0.1319 0.1676 0.099 Uiso 1 1 calc R . .
H53B H -0.4313 -0.1391 0.2451 0.099 Uiso 1 1 calc R . .
H53C H -0.3806 -0.2084 0.1996 0.099 Uiso 1 1 calc R . .
C54 C -0.0399(6) 0.5185(5) 0.8871(3) 0.040(2) Uani 1 1 d . . .
H54A H -0.0584 0.4716 0.8420 0.049 Uiso 1 1 calc R . .
C55 C 0.0727(6) 0.5734(4) 0.9227(3) 0.0387(19) Uani 1 1 d . . .
H55A H 0.1305 0.5666 0.9023 0.046 Uiso 1 1 calc R . .
C56 C 0.1006(6) 0.6403(4) 0.9903(3) 0.043(2) Uani 1 1 d . . .
H56A H 0.1779 0.6807 1.0170 0.052 Uiso 1 1 calc R . .
C57 C 0.0125(6) 0.6456(4) 1.0167(3) 0.043(2) Uani 1 1 d . . .
H57A H 0.0296 0.6890 1.0631 0.051 Uiso 1 1 calc R . .
C58 C -0.1000(5) 0.5891(4) 0.9770(3) 0.0291(17) Uani 1 1 d . . .
C59 C 0.2043(13) 0.1810(11) 0.3503(8) 0.222(7) Uiso 1 1 d . . .
H59A H 0.1712 0.2242 0.3265 0.267 Uiso 1 1 calc R . .
H59B H 0.2417 0.1464 0.3211 0.267 Uiso 1 1 calc R . .
C60 C 0.2044(15) 0.2300(11) 0.4805(8) 0.235(8) Uiso 1 1 d . . .
H60A H 0.2426 0.2208 0.5270 0.282 Uiso 1 1 calc R . .
H60B H 0.1854 0.2910 0.4905 0.282 Uiso 1 1 calc R . .
C61 C 0.1095(13) 0.1560(12) 0.4422(9) 0.241(8) Uiso 1 1 d . . .
H61A H 0.0405 0.1777 0.4348 0.290 Uiso 1 1 calc R . .
H61B H 0.1010 0.1060 0.4671 0.290 Uiso 1 1 calc R . .
C62 C 0.1233(13) 0.1175(10) 0.3726(9) 0.225(7) Uiso 1 1 d . . .
H62A H 0.1473 0.0594 0.3740 0.270 Uiso 1 1 calc R . .
H62B H 0.0465 0.0958 0.3345 0.270 Uiso 1 1 calc R . .
C63 C -0.4609(14) -0.0221(16) -0.0711(9) 0.226(7) Uiso 1 1 d . . .
C64 C -0.4762(13) 0.0725(12) -0.0260(10) 0.207(7) Uiso 1 1 d . . .
C65 C 0.057(3) 0.517(2) 0.4632(16) 0.158(11) Uiso 0.50 1 d P . .
C66 C 0.030(2) 0.413(2) 0.500(2) 0.162(11) Uiso 0.50 1 d P . .
C67 C -0.084(2) 0.463(2) 0.4524(15) 0.140(10) Uiso 0.50 1 d P . .
C68 C -0.5033(15) 0.0797(12) 0.0299(12) 0.216(7) Uiso 1 1 d . . .
C65A C -0.032(4) 0.530(3) 0.4434(19) 0.192(14) Uiso 0.50 1 d P . .
C66A C -0.002(3) 0.437(2) 0.4477(16) 0.140(10) Uiso 0.50 1 d P . .

loop_
_atom_site_aniso_label
_atom_site_aniso_U_11
_atom_site_aniso_U_22
_atom_site_aniso_U_33
_atom_site_aniso_U_23
_atom_site_aniso_U_13
_atom_site_aniso_U_12
Zn1 0.0380(6) 0.0406(5) 0.0256(5) 0.0042(4) 0.0127(4) 0.0139(4)
Zn2 0.0384(6) 0.0472(6) 0.0258(5) 0.0054(4) 0.0145(4) 0.0178(5)
Si1 0.0546(15) 0.0389(13) 0.0375(13) 0.0063(10) 0.0241(11) 0.0138(12)
O1 0.034(3) 0.055(3) 0.032(3) 0.004(2) 0.012(2) 0.021(3)
O2 0.040(3) 0.064(3) 0.048(3) -0.020(3) 0.014(3) 0.011(3)
O3 0.048(3) 0.043(3) 0.029(3) 0.002(2) 0.013(2) 0.014(3)
O4 0.051(3) 0.044(3) 0.023(3) 0.008(3) 0.008(2) 0.010(3)
O5 0.049(3) 0.071(3) 0.032(3) 0.008(3) 0.020(2) 0.033(3)
O6 0.036(3) 0.064(4) 0.028(3) 0.000(3) 0.010(2) 0.007(3)
O7 0.052(3) 0.046(3) 0.038(3) 0.010(3) 0.014(3) 0.024(3)
O8 0.148(6) 0.054(4) 0.051(4) 0.017(3) 0.053(4) 0.046(4)
O9 0.032(3) 0.040(3) 0.035(3) 0.010(2) 0.015(2) 0.013(2)
O10 0.153(8) 0.113(6) 0.257(11) 0.071(7) 0.079(8) 0.048(6)
N1 0.038(4) 0.048(4) 0.033(4) 0.012(3) 0.018(3) 0.015(3)
N2 0.042(4) 0.039(4) 0.025(3) 0.001(3) 0.016(3) 0.016(3)
N3 0.047(4) 0.043(4) 0.022(3) 0.007(3) 0.013(3) 0.022(3)
N4 0.028(3) 0.038(3) 0.024(3) 0.004(3) 0.010(3) 0.011(3)
N5 0.035(4) 0.033(3) 0.021(3) -0.001(3) 0.014(3) 0.006(3)
N6 0.035(4) 0.037(4) 0.028(3) 0.005(3) 0.012(3) 0.010(3)
F1 0.030(11) 0.087(18) 0.121(17) 0.029(11) 0.005(10) 0.038(10)
F1A 0.16(4) 0.29(5) 0.022(7) 0.04(2) 0.022(13) 0.19(4)
F2 0.074(10) 0.073(10) 0.132(16) 0.028(12) 0.033(12) 0.045(8)
F2A 0.062(11) 0.063(14) 0.21(4) -0.06(2) 0.02(3) 0.035(10)
F3 0.107(13) 0.21(2) 0.130(17) 0.095(16) 0.101(13) 0.098(14)
F3A 0.077(14) 0.087(18) 0.048(10) 0.024(9) 0.026(8) 0.063(12)
F4 0.121(16) 0.053(10) 0.10(2) 0.045(12) 0.019(12) 0.015(10)
F4A 0.116(12) 0.102(13) 0.145(19) 0.095(14) 0.085(14) 0.058(11)
F5 0.053(9) 0.059(7) 0.078(13) 0.010(11) 0.006(9) 0.024(6)
F5A 0.162(18) 0.133(16) 0.26(2) 0.134(17) 0.17(2) 0.121(15)
F6 0.27(3) 0.060(11) 0.035(10) 0.005(8) -0.016(15) 0.07(2)
F6A 0.13(2) 0.030(11) 0.036(9) -0.016(9) -0.018(11) 0.011(11)
F7 0.09(3) 0.34(7) 0.054(13) 0.01(2) 0.046(16) 0.10(4)
F7A 0.028(9) 0.22(3) 0.07(2) 0.08(2) 0.029(11) 0.038(13)
F8 0.100(14) 0.123(16) 0.21(3) -0.02(2) 0.02(2) 0.087(13)
F8A 0.080(14) 0.25(4) 0.019(7) 0.012(16) 0.020(8) 0.09(2)
F9A 0.019(7) 0.081(11) 0.14(2) -0.012(10) 0.008(10) 0.008(7)
F9 0.103(17) 0.14(2) 0.084(14) 0.062(14) 0.050(13) 0.090(16)
F10 0.20(3) 0.13(2) 0.14(3) 0.035(16) 0.08(2) 0.13(2)
F10A 0.044(9) 0.109(14) 0.093(17) -0.008(11) -0.020(10) 0.043(9)
F11 0.177(18) 0.062(12) 0.147(17) 0.055(13) 0.097(16) 0.083(12)
F11A 0.29(5) 0.16(3) 0.009(6) 0.014(12) 0.024(13) 0.20(4)
F12 0.37(5) 0.29(4) 0.069(16) 0.091(19) 0.01(2) 0.24(4)
F12A 0.138(16) 0.057(12) 0.30(4) -0.02(2) 0.11(3) 0.036(10)
C1 0.037(5) 0.047(5) 0.047(5) 0.017(4) 0.030(4) 0.015(4)
C2 0.052(7) 0.077(8) 0.050(7) 0.010(7) 0.014(5) 0.041(6)
C3 0.035(5) 0.038(5) 0.032(4) 0.012(4) 0.016(4) 0.010(4)
C4 0.061(8) 0.035(6) 0.057(8) 0.008(5) 0.006(6) 0.008(6)
C5 0.028(5) 0.032(4) 0.038(5) -0.001(4) 0.011(4) 0.007(4)
C6 0.063(7) 0.086(8) 0.025(6) 0.024(6) 0.024(5) 0.048(7)
C7 0.078(7) 0.047(6) 0.040(6) 0.004(4) 0.005(5) 0.036(5)
C8 0.126(13) 0.062(9) 0.046(7) 0.021(7) 0.023(9) 0.057(9)
C9 0.044(5) 0.020(4) 0.039(4) 0.000(3) 0.024(4) 0.000(4)
C10 0.047(5) 0.033(4) 0.032(4) -0.003(4) 0.021(4) 0.005(4)
C11 0.040(5) 0.035(4) 0.036(4) 0.003(4) 0.020(4) 0.008(4)
C12 0.042(5) 0.038(4) 0.028(4) 0.005(3) 0.022(3) 0.009(4)
C13 0.043(5) 0.030(4) 0.032(4) 0.015(3) 0.015(3) 0.014(4)
C14 0.046(5) 0.033(4) 0.021(4) 0.001(3) 0.010(3) 0.008(4)
C15 0.032(5) 0.030(4) 0.028(4) 0.003(3) 0.010(3) 0.013(4)
C16 0.070(6) 0.045(5) 0.029(4) 0.008(4) 0.014(4) 0.035(4)
C17 0.059(5) 0.042(5) 0.024(4) 0.002(4) 0.012(4) 0.017(4)
C18 0.041(5) 0.033(4) 0.025(4) 0.012(3) 0.014(3) 0.014(4)
C19 0.059(7) 0.044(5) 0.048(6) 0.007(4) 0.030(5) 0.018(5)
C20 0.077(7) 0.046(5) 0.069(7) 0.012(5) 0.048(6) 0.017(5)
C21 0.186(12) 0.061(6) 0.066(7) 0.037(5) 0.078(8) 0.044(7)
C22 0.119(12) 0.077(8) 0.158(14) 0.015(8) 0.123(11) 0.009(8)
C23 0.114(12) 0.100(9) 0.124(12) 0.015(8) 0.085(9) 0.035(8)
C24 0.059(6) 0.026(4) 0.040(4) -0.001(4) 0.033(4) 0.005(4)
C25 0.063(7) 0.060(6) 0.101(8) -0.002(5) 0.060(6) 0.007(5)
C26 0.065(6) 0.032(5) 0.073(6) 0.007(4) 0.042(5) 0.008(5)
C27 0.066(7) 0.047(6) 0.071(6) 0.003(5) 0.034(5) -0.013(5)
C28 0.121(9) 0.036(5) 0.076(6) 0.010(5) 0.066(7) 0.020(6)
C29 0.104(8) 0.051(6) 0.090(7) 0.033(5) 0.063(7) 0.036(6)
C30 0.070(6) 0.036(5) 0.066(6) 0.020(4) 0.039(5) 0.020(5)
C31 0.038(5) 0.024(4) 0.040(4) 0.005(3) 0.021(4) 0.003(4)
C32 0.046(5) 0.058(5) 0.034(4) 0.009(4) 0.022(4) 0.019(4)
C33 0.043(5) 0.063(5) 0.029(4) 0.002(4) 0.016(4) 0.025(4)
C34 0.029(4) 0.035(4) 0.032(4) 0.005(3) 0.016(3) 0.014(4)
C35 0.041(5) 0.041(4) 0.032(4) 0.000(3) 0.016(4) 0.007(4)
C36 0.028(4) 0.044(5) 0.040(4) 0.005(4) 0.013(4) 0.011(4)
C37 0.075(6) 0.042(5) 0.041(5) 0.003(4) 0.010(4) 0.035(5)
C38 0.129(8) 0.032(5) 0.048(6) 0.023(4) 0.031(5) 0.033(5)
C39 0.114(8) 0.055(6) 0.053(6) 0.035(5) 0.051(5) 0.034(5)
C40 0.085(6) 0.048(5) 0.037(5) 0.016(4) 0.031(4) 0.034(5)
C41 0.044(5) 0.043(5) 0.033(5) 0.010(4) 0.018(4) 0.016(4)
C42 0.045(5) 0.068(6) 0.041(5) 0.015(5) 0.026(4) 0.015(5)
C43 0.052(6) 0.052(5) 0.049(5) 0.016(4) 0.030(4) 0.004(4)
C44 0.043(5) 0.036(5) 0.044(5) 0.001(4) 0.012(4) -0.002(4)
C45 0.051(5) 0.055(5) 0.031(4) 0.009(4) 0.023(4) 0.020(4)
C46 0.040(5) 0.037(5) 0.031(4) 0.008(4) 0.014(4) 0.013(4)
C47 0.087(7) 0.065(6) 0.046(5) 0.013(4) 0.035(4) 0.032(5)
C48 0.045(5) 0.042(5) 0.047(5) 0.001(4) 0.019(4) 0.011(4)
C49 0.059(6) 0.044(5) 0.065(6) 0.018(4) 0.032(5) 0.008(4)
C50 0.057(6) 0.059(6) 0.051(5) 0.017(5) 0.035(5) 0.016(5)
C51 0.055(6) 0.042(5) 0.037(5) 0.006(4) 0.027(4) 0.013(4)
C52 0.029(4) 0.031(4) 0.021(4) 0.002(3) 0.007(3) 0.010(4)
C53 0.072(6) 0.059(6) 0.061(6) 0.012(4) 0.029(5) 0.010(5)
C54 0.044(5) 0.053(5) 0.026(4) 0.009(4) 0.012(4) 0.020(4)
C55 0.025(4) 0.045(5) 0.045(5) 0.010(4) 0.014(4) 0.009(4)
C56 0.042(5) 0.035(5) 0.051(5) 0.014(4) 0.017(4) 0.008(4)
C57 0.047(5) 0.033(4) 0.037(4) -0.005(3) 0.015(4) 0.008(4)
C58 0.027(4) 0.023(4) 0.035(4) 0.007(3) 0.011(3) 0.006(3)
